data_7201322
loop_
_publ_author_name
'van Setten, M. J.'
'Lohstroh, W.'
'Fichtner, M.'

_publ_section_title
;
 A new phase in the decomposition of Mg(BH4)2: first-principles
 simulated annealing
;
_journal_issue 38
_journal_name_full 'Journal of Materials Chemistry'
_journal_page_first 7081
_journal_paper_doi 10.1039/b908821k
_journal_volume 19
_journal_year 2009
_space_group_IT_number 1
_symmetry_space_group_name_Hall 'P 1'
_symmetry_space_group_name_H-M 'P 1'
_cell_angle_alpha 93.7741392864187(1)
_cell_angle_beta 87.829380032085(1)
_cell_angle_gamma 87.1731544751318(1)
_cell_length_a 7.91600013613817(1)
_cell_length_b 7.71600840240524(1)
_cell_length_c 8.74712004522751(1)
_cell_volume 532.0125554247187(12)
_cod_data_source_file b908821k-MgB2H6_optimizedcell.cif
_cod_data_source_block global
_cod_database_code 7201322
_cod_struct_determination_method theoretical

loop_
_symmetry_equiv_pos_site_id
_symmetry_equiv_pos_as_xyz
1 x,y,z

loop_
_atom_site_label
_atom_site_type_symbol
_atom_site_fract_x
_atom_site_fract_y
_atom_site_fract_z
1Mg Mg 0.8707554564575222 0.3505716899151406 0.0173367008498955
2Mg Mg 0.1859950211265274 0.8437793113064401 0.8720336013391610
3Mg Mg 0.6741017896710335 0.8202717467961765 0.1392742477842826
4Mg Mg 0.7182748830511877 0.6750659531218197 0.6425272100308046
5B B 0.0373499592816462 0.0895010983780780 0.0059350333306991
6B B 0.8219731920745402 0.0560857296888497 0.0521381858702217
7B B 0.8686255906751117 0.4717411768632349 0.7706837849639327
8B B 0.9802967371735496 0.6650130530576955 0.7763849913604051
9B B 0.7097259265548543 0.6834129403778688 0.3737644505210816
10B B 0.8016777705716549 0.5553696442800390 0.2155481110157332
11B B 0.4700532666381566 0.7998189736592556 0.7804201945073681
12B B 0.4434918062688298 0.7725800599366642 0.9793562291180058
13H H 0.7878507035853893 0.9287095727742902 0.9695897618933121
14H H 0.1005603262764752 0.2302689147628571 0.0405343493763124
15H H 0.1188367398777323 0.6417320654317977 0.7076285122974126
16H H 0.7435361626517093 0.4819525992363541 0.8621631895060667
17H H 0.8659528017448251 0.6338252964388407 0.1090726206701019
18H H 0.6037775781847263 0.8051811162081345 0.3560720375475087
19H H 0.4569535983830941 0.9099020960207199 0.0597801550486243
20H H 0.4784342035749543 0.6539429591805923 0.7108165025570838
21H H 0.0655943086989407 0.0716213335421512 0.8641730637116243
22H H 0.7063131086738208 0.1631985324871559 0.0254620033701004
23H H 0.8086908998000141 0.4194061591624698 0.6487842833087867
24H H 0.9160276551933066 0.8015742012028098 0.7298070826255618
25H H 0.1245901092263054 0.9869429282268837 0.0745370283507538
26H H 0.8016968284880189 0.0340867509313780 0.1910689000151418
27H H 0.9967635503415646 0.7016186030999316 0.9145491017017334
28H H 0.9671108266079927 0.3511858123706387 0.7968262260596853
29H H 0.8204457169789863 0.7534005535521285 0.4488727772503886
30H H 0.6900922544422859 0.4679119756446710 0.1583238619191115
31H H 0.3631808585940410 0.8819834842495625 0.7089963275094547
32H H 0.3116244921757609 0.7141913603182181 0.0308113537221351
33H H 0.6256602464835940 0.5844308125210225 0.4467513866766794
34H H 0.9181572924563859 0.4599532200962930 0.2545847598279606
35H H 0.5481324571932090 0.6577812607368100 0.0076199895015748
36H H 0.5976958208222060 0.8819870444230286 0.7577719748613372
